data_7007119
loop_
_publ_author_name
'Freedman, Danna E.'
'Bennett, Miriam V.'
'Long, Jeffrey R.'

_publ_section_title
;
 Symmetry-breaking substitutions of [Re(CN)8]3- into the centered,
 face-capped octahedral clusters (CH3OH)24M9M'6(CN)48 (M = Mn, Co; M =
 Mo, W).
;
_journal_issue 23
_journal_name_full 'Dalton transactions (Cambridge, England : 2003)'
_journal_page_first 2829
_journal_page_last 2834
_journal_paper_doi 10.1039/b517707c
_journal_year 2006
_chemical_formula_sum 'C72.5 H110 Mn9 Mo3.12 N48 O30.5 Re2.88'
_chemical_formula_weight 3471.28
_chemical_name_common na
_chemical_name_systematic
;
?
;
_space_group_IT_number 9
_symmetry_cell_setting monoclinic
_symmetry_space_group_name_Hall 'C -2yc'
_symmetry_space_group_name_H-M 'C 1 c 1'
_atom_sites_solution_primary direct
_atom_sites_solution_secondary difmap
_audit_creation_method SHELXL-97
_cell_angle_alpha 90.00
_cell_angle_beta 114.837(3)
_cell_angle_gamma 90.00
_cell_formula_units_Z 4
_cell_length_a 29.385(4)
_cell_length_b 18.742(3)
_cell_length_c 32.641(5)
_cell_measurement_reflns_used 4282
_cell_measurement_temperature 179
_cell_measurement_theta_max 38.711
_cell_measurement_theta_min 4.329
_cell_volume 16314(4)
_computing_cell_refinement 'Bruker SAINT v6.36'
_computing_data_collection 'Bruker SMART v5.054d'
_computing_data_reduction 'Bruker SAINT v6.36'
_computing_structure_refinement 'SHELXL-97 (Sheldrick, 1997)'
_computing_structure_solution 'SHELXS-97 (Sheldrick, 1990)'
_diffrn_ambient_temperature 179
_diffrn_measured_fraction_theta_full 0.992
_diffrn_measured_fraction_theta_max 0.992
_diffrn_measurement_device_type 'Bruker SMART CCD'
_diffrn_measurement_method \w/2\q-scans
_diffrn_radiation_monochromator graphite
_diffrn_radiation_source 'fine-focus sealed tube'
_diffrn_radiation_type MoK\a
_diffrn_radiation_wavelength 0.71073
_diffrn_reflns_av_R_equivalents 0.0711
_diffrn_reflns_av_sigmaI/netI 0.1093
_diffrn_reflns_limit_h_max 29
_diffrn_reflns_limit_h_min -20
_diffrn_reflns_limit_k_max 18
_diffrn_reflns_limit_k_min -18
_diffrn_reflns_limit_l_max 32
_diffrn_reflns_limit_l_min -31
_diffrn_reflns_number 28158
_diffrn_reflns_theta_full 20.86
_diffrn_reflns_theta_max 20.86
_diffrn_reflns_theta_min 1.33
_diffrn_standards_decay_% 0
_diffrn_standards_interval_count 0
_diffrn_standards_interval_time 0
_diffrn_standards_number 0
_exptl_absorpt_coefficient_mu 3.089
_exptl_absorpt_correction_T_max 1.00
_exptl_absorpt_correction_T_min 0.623
_exptl_absorpt_correction_type empirical
_exptl_absorpt_process_details 'Blessing, 1995'
_exptl_crystal_colour red
_exptl_crystal_density_diffrn 1.369
_exptl_crystal_density_method 'not measured'
_exptl_crystal_description parallelepiped
_exptl_crystal_F_000 6348
_exptl_crystal_size_max 0.17
_exptl_crystal_size_mid 0.10
_exptl_crystal_size_min .07
_refine_diff_density_max 3.267
_refine_diff_density_min -1.105
_refine_diff_density_rms 0.237
_refine_ls_abs_structure_details 'Flack H D (1983), Acta Cryst. A39, 876-881'
_refine_ls_abs_structure_Flack 0.53(3)
_refine_ls_extinction_method none
_refine_ls_goodness_of_fit_ref 1.213
_refine_ls_matrix_type full
_refine_ls_number_parameters 769
_refine_ls_number_reflns 12827
_refine_ls_number_restraints 95
_refine_ls_restrained_S_all 1.212
_refine_ls_R_factor_all 0.1380
_refine_ls_R_factor_gt 0.1031
_refine_ls_shift/su_max 0.435
_refine_ls_shift/su_mean 0.008
_refine_ls_structure_factor_coef Fsqd
_refine_ls_weighting_details 'calc w=1/[\s^2^(Fo^2^)+(0.1623P)^2^+0.0000P] where P=(Fo^2^+2Fc^2^)/3'
_refine_ls_weighting_scheme calc
_refine_ls_wR_factor_gt 0.2647
_refine_ls_wR_factor_ref 0.2925
_reflns_number_gt 9137
_reflns_number_total 12827
_reflns_threshold_expression >2sigma(I)
_cod_data_source_file b517707c.txt
_cod_data_source_block df39i
_cod_original_sg_symbol_H-M Cc
_cod_original_formula_sum 'C72.50 H110 Mn9 Mo3.12 N48 O30.50 Re2.88'
_cod_database_code 7007119

loop_
_symmetry_equiv_pos_as_xyz
'x, y, z'
'x, -y, z+1/2'
'x+1/2, y+1/2, z'
'x+1/2, -y+1/2, z+1/2'

loop_
_atom_site_label
_atom_site_type_symbol
_atom_site_fract_x
_atom_site_fract_y
_atom_site_fract_z
_atom_site_U_iso_or_equiv
_atom_site_adp_type
_atom_site_occupancy
_atom_site_symmetry_multiplicity
_atom_site_calc_flag
_atom_site_refinement_flags
_atom_site_disorder_assembly
_atom_site_disorder_group
Re1 Re 2.27581(8) -1.85130(12) 2.54518(8) 0.0405(6) Uani 0.48 1 d PD . .
Re2 Re 2.63446(10) -1.84522(13) 2.52441(9) 0.0594(8) Uani 0.48 1 d PD . .
Re3 Re 2.51296(9) -2.07860(13) 2.65723(7) 0.0467(7) Uani 0.48 1 d PD . .
Re4 Re 2.39622(9) -2.06491(15) 2.40345(7) 0.0566(8) Uani 0.48 1 d PD . .
Re5 Re 2.53670(10) -1.67186(14) 2.67424(10) 0.0657(9) Uani 0.48 1 d PD . .
Re6 Re 2.37751(11) -1.65678(16) 2.40789(11) 0.0865(12) Uani 0.48 1 d PD . .
Mo1 Mo 2.27581(8) -1.85130(12) 2.54518(8) 0.0405(6) Uani 0.52 1 d P . .
Mo2 Mo 2.63446(10) -1.84522(13) 2.52441(9) 0.0594(8) Uani 0.52 1 d P . .
Mo3 Mo 2.51296(9) -2.07860(13) 2.65723(7) 0.0467(7) Uani 0.52 1 d P . .
Mo4 Mo 2.39622(9) -2.06491(15) 2.40345(7) 0.0566(8) Uani 0.52 1 d P . .
Mo5 Mo 2.53670(10) -1.67186(14) 2.67424(10) 0.0657(9) Uani 0.52 1 d P . .
Mo6 Mo 2.37751(11) -1.65678(16) 2.40789(11) 0.0865(12) Uani 0.52 1 d P . .
Mn7 Mn 2.4556(3) -1.86203(19) 2.5346(2) 0.0306(10) Uani 1 1 d . . .
Mn8 Mn 2.3243(2) -2.1286(3) 2.5303(2) 0.0489(18) Uani 1 1 d . . .
Mn9 Mn 2.5843(2) -2.1242(3) 2.5302(2) 0.0394(16) Uani 1 1 d . . .
Mn10 Mn 2.2423(3) -1.8764(5) 2.3687(3) 0.078(3) Uani 1 1 d D . .
Mn11 Mn 2.6682(3) -1.8918(4) 2.6993(2) 0.0588(19) Uani 1 1 d . . .
Mn12 Mn 2.4260(3) -1.8621(5) 2.7145(2) 0.089(3) Uani 1 1 d . . .
Mn13 Mn 2.4868(4) -1.8449(6) 2.3550(3) 0.127(5) Uani 1 1 d D . .
Mn14 Mn 2.3507(3) -1.5846(4) 2.5584(3) 0.078(2) Uani 1 1 d . . .
Mn15 Mn 2.5653(3) -1.5751(4) 2.5314(4) 0.109(4) Uani 1 1 d D . .
C1 C 2.3440(12) -1.8575(17) 2.5410(11) 0.034(9) Uiso 1 1 d D . .
C2 C 2.3343(14) -1.8552(18) 2.6163(11) 0.038(9) Uiso 1 1 d D . .
C3 C 2.2950(15) -1.9609(16) 2.5455(13) 0.048(11) Uiso 1 1 d D . .
C4 C 2.3058(13) -1.7469(15) 2.5550(11) 0.042(9) Uiso 1 1 d D . .
C5 C 2.2584(15) -1.8561(19) 2.4776(10) 0.046(11) Uiso 1 1 d D . .
C6 C 2.2105(10) -1.7887(18) 2.5103(11) 0.059(11) Uiso 1 1 d D . .
C7 C 2.2481(18) -1.818(2) 2.5923(14) 0.088(15) Uiso 1 1 d D . .
C8 C 2.2125(18) -1.921(3) 2.5322(18) 0.13(3) Uiso 1 1 d D . .
C9 C 2.5659(13) -1.8438(18) 2.5303(12) 0.042(10) Uiso 1 1 d D . .
C10 C 2.6991(15) -1.786(3) 2.5683(15) 0.111(19) Uiso 1 1 d D . .
C11 C 2.6165(14) -1.9515(16) 2.5249(11) 0.037(9) Uiso 1 1 d D . .
C12 C 2.610(2) -1.731(2) 2.5314(17) 0.094(16) Uiso 1 1 d D . .
C13 C 2.5796(15) -1.866(2) 2.4557(11) 0.064(13) Uiso 1 1 d D . .
C14 C 2.6637(19) -1.780(2) 2.4869(15) 0.100(16) Uiso 1 1 d D . .
C15 C 2.6541(14) -1.8734(18) 2.5926(10) 0.043(10) Uiso 1 1 d D . .
C16 C 2.6951(11) -1.912(2) 2.5262(12) 0.061(12) Uiso 1 1 d D . .
C17 C 2.525(2) -2.1909(10) 2.6602(19) 0.105(18) Uiso 1 1 d D . .
C18 C 2.4885(14) -1.9925(15) 2.6049(11) 0.040(9) Uiso 1 1 d D . .
C19 C 2.5708(16) -2.006(2) 2.6747(16) 0.079(15) Uiso 1 1 d D . .
C20 C 2.4787(12) -2.1328(16) 2.6936(10) 0.038(9) Uiso 1 1 d D . .
C21 C 2.5442(10) -2.1009(13) 2.6119(8) 0.009(6) Uiso 1 1 d D . .
C22 C 2.4423(10) -2.1056(14) 2.6099(9) 0.016(7) Uiso 1 1 d D . .
C23 C 2.4875(13) -2.0000(16) 2.6851(11) 0.037(9) Uiso 1 1 d D . .
C24 C 2.5774(18) -2.121(4) 2.7124(13) 0.16(3) Uiso 1 1 d D . .
C25 C 2.3678(19) -2.087(2) 2.4485(15) 0.083(15) Uiso 1 1 d D . .
C26 C 2.4175(11) -1.9903(13) 2.4484(9) 0.015(7) Uiso 1 1 d D . .
C27 C 2.4367(16) -2.106(2) 2.3675(14) 0.081(14) Uiso 1 1 d D . .
C28 C 2.3304(12) -2.0005(17) 2.3859(11) 0.034(9) Uiso 1 1 d D . .
C29 C 2.3486(13) -2.068(2) 2.3335(6) 0.065(11) Uiso 1 1 d D . .
C30 C 2.386(2) -2.1784(11) 2.4007(18) 0.11(2) Uiso 1 1 d D . .
C31 C 2.4690(13) -2.091(2) 2.4549(13) 0.073(14) Uiso 1 1 d D . .
C32 C 2.4299(14) -1.9767(17) 2.3772(12) 0.047(9) Uiso 1 1 d D . .
C33 C 2.6099(10) -1.626(2) 2.7037(15) 0.086(14) Uiso 1 1 d D . .
C34 C 2.5093(13) -1.7459(17) 2.6226(10) 0.042(10) Uiso 1 1 d D . .
C35 C 2.4831(16) -1.741(2) 2.6906(14) 0.070(12) Uiso 1 1 d D . .
C36 C 2.5487(15) -1.6267(18) 2.6211(11) 0.053(10) Uiso 1 1 d D . .
C37 C 2.5903(15) -1.7583(19) 2.6879(14) 0.069(12) Uiso 1 1 d D . .
C38 C 2.518(2) -1.5751(17) 2.6981(17) 0.107(17) Uiso 1 1 d D . .
C39 C 2.4683(15) -1.641(2) 2.6345(13) 0.069(12) Uiso 1 1 d D . .
C40 C 2.5676(17) -1.680(2) 2.7461(6) 0.082(14) Uiso 1 1 d D . .
C41 C 2.4073(14) -1.7334(17) 2.4560(11) 0.049(10) Uiso 1 1 d D . .
C42 C 2.339(3) -1.668(4) 2.3369(8) 0.18(3) Uiso 1 1 d D . .
C43 C 2.3088(11) -1.598(2) 2.3859(14) 0.074(13) Uiso 1 1 d D . .
C44 C 2.3648(19) -1.619(2) 2.4661(14) 0.077(13) Uiso 1 1 d D . .
C45 C 2.3251(14) -1.7383(19) 2.3927(12) 0.052(10) Uiso 1 1 d D . .
C46 C 2.4543(16) -1.623(2) 2.4502(14) 0.082(14) Uiso 1 1 d D . .
C47 C 2.391(2) -1.5491(14) 2.3938(19) 0.111(18) Uiso 1 1 d D . .
C48 C 2.4190(14) -1.7128(19) 2.3842(13) 0.059(11) Uiso 1 1 d D . .
C201 C 2.199(2) -2.115(3) 2.490(2) 0.064(19) Uiso 0.70 1 d P . .
C202 C 2.311(3) -2.102(4) 2.626(3) 0.15(3) Uiso 1 1 d . . .
C203 C 2.332(4) -2.306(6) 2.552(4) 0.25(5) Uiso 1 1 d . . .
C204 C 2.5844(19) -2.129(2) 2.4307(17) 0.080(14) Uiso 1 1 d . . .
C205 C 2.600(2) -2.291(3) 2.5481(17) 0.098(16) Uiso 1 1 d . . .
C206 C 2.688(2) -2.080(3) 2.616(2) 0.121(19) Uiso 1 1 d . . .
C208 C 2.5371(19) -1.844(2) 2.7965(16) 0.085(14) Uiso 1 1 d . . .
C209 C 2.179(3) -1.741(3) 2.384(2) 0.12(2) Uiso 1 1 d . . .
C210 C 2.210(4) -2.027(5) 2.382(3) 0.24(4) Uiso 1 1 d . . .
C211 C 2.708(8) -1.859(8) 2.807(5) 0.52(13) Uiso 1 1 d D . .
C213 C 2.729(3) -1.769(3) 2.691(2) 0.16(3) Uiso 1 1 d D . .
C214 C 2.374(3) -2.008(4) 2.727(2) 0.14(2) Uiso 1 1 d . . .
C215 C 2.335(2) -1.766(3) 2.7269(17) 0.101(16) Uiso 1 1 d . . .
C216 C 2.5158(15) -1.973(2) 2.3216(13) 0.057(11) Uiso 1 1 d . . .
C218 C 2.381(3) -1.792(3) 2.270(2) 0.13(2) Uiso 1 1 d . . .
C219 C 2.250(3) -1.558(4) 2.465(3) 0.15(3) Uiso 1 1 d . . .
C220 C 2.344(2) -1.605(3) 2.651(2) 0.12(2) Uiso 1 1 d . . .
C221 C 2.425(4) -1.464(5) 2.580(3) 0.20(4) Uiso 1 1 d . . .
C222 C 2.671(3) -1.591(3) 2.589(2) 0.13(2) Uiso 1 1 d . . .
C223 C 2.498(3) -1.438(3) 2.495(2) 0.26(5) Uiso 1 1 d D . .
C224 C 2.576(2) -1.574(3) 2.4415(19) 0.098(17) Uiso 1 1 d . . .
C803 C 2.571(3) -1.424(4) 2.652(3) 0.16(3) Uiso 1 1 d . . .
N1 N 2.3822(12) -1.8603(15) 2.5377(10) 0.042(8) Uiso 1 1 d D . .
N2 N 2.3641(15) -1.884(2) 2.6479(13) 0.105(15) Uiso 1 1 d D . .
N3 N 2.3088(12) -2.0186(15) 2.5433(10) 0.043(8) Uiso 1 1 d D . .
N4 N 2.3223(12) -1.6888(15) 2.5605(10) 0.059(9) Uiso 1 1 d D . .
N5 N 2.2529(14) -1.8741(17) 2.4415(10) 0.057(10) Uiso 1 1 d D . .
N6 N 2.1774(8) -1.7494(12) 2.4903(8) 0.045(7) Uiso 1 1 d D . .
N7 N 2.2292(18) -1.812(2) 2.6175(14) 0.131(16) Uiso 1 1 d D . .
N8 N 2.1852(17) -1.952(3) 2.5437(18) 0.15(2) Uiso 1 1 d D . .
N9 N 2.5275(13) -1.8524(16) 2.5322(11) 0.053(9) Uiso 1 1 d D . .
N10 N 2.731(2) -1.751(4) 2.594(2) 0.23(3) Uiso 1 1 d D . .
N11 N 2.6034(13) -2.0106(15) 2.5231(10) 0.050(9) Uiso 1 1 d D . .
N12 N 2.6012(19) -1.672(2) 2.5373(16) 0.116(15) Uiso 1 1 d D . .
N13 N 2.5476(12) -1.8573(15) 2.4195(10) 0.051(8) Uiso 1 1 d D . .
N14 N 2.6723(18) -1.744(2) 2.4615(13) 0.122(16) Uiso 1 1 d D . .
N15 N 2.6609(14) -1.8791(18) 2.6303(10) 0.062(10) Uiso 1 1 d D . .
N16 N 2.7325(13) -1.945(3) 2.5435(16) 0.141(19) Uiso 1 1 d D . .
N17 N 2.521(3) -2.2533(11) 2.658(3) 0.23(3) Uiso 1 1 d D . .
N18 N 2.4760(11) -1.9433(13) 2.5808(9) 0.035(7) Uiso 1 1 d D . .
N19 N 2.6018(12) -1.9627(16) 2.6819(10) 0.047(8) Uiso 1 1 d D . .
N20 N 2.4562(13) -2.1547(17) 2.7131(11) 0.071(10) Uiso 1 1 d D . .
N21 N 2.5615(12) -2.1107(15) 2.5860(9) 0.046(8) Uiso 1 1 d D . .
N22 N 2.4005(11) -2.1098(19) 2.5835(11) 0.069(11) Uiso 1 1 d D . .
N23 N 2.4698(13) -1.9561(17) 2.6994(11) 0.070(10) Uiso 1 1 d D . .
N24 N 2.6065(19) -2.139(3) 2.7484(11) 0.18(2) Uiso 1 1 d D . .
N25 N 2.3539(11) -2.1088(15) 2.4750(10) 0.040(8) Uiso 1 1 d D . .
N26 N 2.4259(13) -1.9463(15) 2.4760(10) 0.057(10) Uiso 1 1 d D . .
N27 N 2.4631(13) -2.1343(19) 2.3539(13) 0.092(13) Uiso 1 1 d D . .
N28 N 2.2946(12) -1.9663(17) 2.3783(11) 0.059(10) Uiso 1 1 d D . .
N29 N 2.3235(17) -2.075(3) 2.2947(7) 0.134(17) Uiso 1 1 d D . .
N31 N 2.5048(10) -2.1172(14) 2.4823(9) 0.032(7) Uiso 1 1 d D . .
N32 N 2.4457(14) -1.9233(18) 2.3696(12) 0.078(11) Uiso 1 1 d D . .
N33 N 2.6452(10) -1.5886(17) 2.7147(12) 0.089(12) Uiso 1 1 d D . .
N34 N 2.4872(12) -1.7825(15) 2.5916(9) 0.046(9) Uiso 1 1 d D . .
N35 N 2.4610(12) -1.7856(17) 2.7001(10) 0.063(9) Uiso 1 1 d D . .
N36 N 2.5513(13) -1.6023(16) 2.5893(10) 0.061(9) Uiso 1 1 d D . .
N37 N 2.6180(11) -1.8056(15) 2.6922(9) 0.049(8) Uiso 1 1 d D . .
N38 N 2.500(2) -1.5220(18) 2.7023(18) 0.15(2) Uiso 1 1 d D . .
N39 N 2.4322(15) -1.613(2) 2.6075(13) 0.091(12) Uiso 1 1 d D . .
N40 N 2.5877(14) -1.693(2) 2.7846(6) 0.092(12) Uiso 1 1 d D . .
N41 N 2.4261(12) -1.7807(16) 2.4809(10) 0.052(9) Uiso 1 1 d D . .
N42 N 2.323(2) -1.658(3) 2.2976(9) 0.15(2) Uiso 1 1 d D . .
N43 N 2.2786(17) -1.556(3) 2.385(2) 0.18(2) Uiso 1 1 d D . .
N44 N 2.3629(16) -1.607(2) 2.5006(13) 0.094(12) Uiso 1 1 d D . .
N45 N 2.2934(14) -1.7810(19) 2.3837(12) 0.083(11) Uiso 1 1 d D . .
N46 N 2.4899(13) -1.6062(18) 2.4824(12) 0.071(10) Uiso 1 1 d D . .
N47 N 2.406(2) -1.4914(15) 2.392(2) 0.16(2) Uiso 1 1 d D . .
N48 N 2.4442(12) -1.7521(17) 2.3748(11) 0.065(9) Uiso 1 1 d D . .
O1 O 2.2474(11) -2.1378(14) 2.4773(10) 0.066(9) Uiso 1 1 d . . .
O2 O 2.2999(16) -2.1532(18) 2.5855(13) 0.100(12) Uiso 1 1 d . . .
O3 O 2.3343(17) -2.242(2) 2.5313(14) 0.128(15) Uiso 1 1 d . . .
O4 O 2.6081(12) -2.1495(14) 2.4775(10) 0.065(9) Uiso 1 1 d . . .
O5 O 2.5768(13) -2.2374(18) 2.5399(10) 0.083(10) Uiso 1 1 d . . .
O6 O 2.6634(12) -2.1358(14) 2.5807(10) 0.064(8) Uiso 1 1 d . . .
O7 O 2.2283(12) -1.8812(16) 2.2987(10) 0.084(10) Uiso 1 1 d D . .
O8 O 2.4874(11) -1.8660(14) 2.7846(9) 0.070(8) Uiso 1 1 d . . .
O9 O 2.1856(15) -1.787(2) 2.3532(13) 0.119(13) Uiso 1 1 d . . .
O10 O 2.1857(14) -1.9603(18) 2.3522(11) 0.096(11) Uiso 1 1 d . . .
O11 O 2.6850(12) -1.9128(16) 2.7751(10) 0.084(9) Uiso 1 1 d D . .
O12 O 2.7189(14) -1.9804(18) 2.7097(11) 0.098(11) Uiso 1 1 d D . .
O13 O 2.7333(13) -1.8243(17) 2.7225(11) 0.093(10) Uiso 1 1 d D . .
O14 O 2.3914(14) -1.9416(19) 2.7456(11) 0.099(11) Uiso 1 1 d . . .
O15 O 2.3873(13) -1.7948(17) 2.7391(11) 0.098(10) Uiso 1 1 d . . .
O16 O 2.5289(16) -1.911(2) 2.3302(13) 0.128(14) Uiso 1 1 d . . .
C217 C 2.493(7) -1.707(11) 2.304(6) 0.58(16) Uiso 0.90 1 d PD . .
O18 O 2.4348(13) -1.8267(16) 2.2846(10) 0.091(10) Uiso 1 1 d . . .
O19 O 2.2759(12) -1.5476(16) 2.5119(10) 0.086(9) Uiso 1 1 d . . .
O20 O 2.3347(13) -1.5528(17) 2.6152(11) 0.086(10) Uiso 1 1 d . . .
O21 O 2.3712(13) -1.4731(16) 2.5568(11) 0.090(9) Uiso 1 1 d . . .
O22 O 2.6366(18) -1.533(2) 2.5743(15) 0.140(15) Uiso 1 1 d . . .
O23 O 2.5364(13) -1.4676(16) 2.5357(10) 0.093(9) Uiso 1 1 d D . .
O24 O 2.5910(14) -1.5347(18) 2.4829(13) 0.115(11) Uiso 1 1 d . . .
O800 O 1.9340(17) -1.846(2) 2.3789(14) 0.138(14) Uiso 1 1 d . . .
O801 O 2.6917(17) -1.208(2) 2.6602(14) 0.046(12) Uiso 0.50 1 d P . .
O803 O 2.549(2) -1.403(2) 2.6128(18) 0.168(18) Uiso 1 1 d . . .
O804 O 2.036(2) -1.800(3) 2.4427(17) 0.067(15) Uiso 0.50 1 d P . .
O805 O 2.245(3) -2.237(4) 2.376(2) 0.11(2) Uiso 0.50 1 d P . .
O806 O 2.436(3) -2.265(3) 2.515(2) 0.10(2) Uiso 0.50 1 d P . .
O807 O 1.949(3) -1.850(3) 2.285(2) 0.090(19) Uiso 0.50 1 d P . .
O810 O 2.137(4) -2.086(5) 2.274(3) 0.16(3) Uiso 0.50 1 d P . .
O811 O 2.057(3) -1.935(3) 2.403(2) 0.093(19) Uiso 0.50 1 d P . .
O812 O 2.340(4) -2.329(5) 2.648(3) 0.16(3) Uiso 0.50 1 d P . .
O817 O 2.458(2) -1.400(3) 2.7151(18) 0.075(16) Uiso 0.50 1 d P . .
C312 C 2.764(2) -1.963(4) 2.705(2) 0.05(2) Uiso 0.50 1 d PD . .
C301 C 2.201(3) -2.085(5) 2.480(3) 0.00(2) Uiso 0.30 1 d P . .
C307 C 2.265(2) -1.893(4) 2.2824(18) 0.20(3) Uiso 1 1 d D . .
N30 N 2.385(3) -2.2371(15) 2.414(2) 0.20(3) Uiso 1 1 d D . .
O17 O 2.5245(16) -1.755(2) 2.3368(13) 0.118(12) Uiso 1 1 d D . .
C317 C 2.562(8) -1.714(11) 2.370(2) 0.04(9) Uiso 0.10 1 d PD . .

loop_
_atom_site_aniso_label
_atom_site_aniso_U_11
_atom_site_aniso_U_22
_atom_site_aniso_U_33
_atom_site_aniso_U_23
_atom_site_aniso_U_13
_atom_site_aniso_U_12
Re1 0.0211(14) 0.0457(14) 0.0631(15) -0.0167(12) 0.0258(12) -0.0099(11)
Re2 0.0387(18) 0.0576(16) 0.101(2) 0.0230(15) 0.0483(16) 0.0081(13)
Re3 0.0282(15) 0.0826(17) 0.0264(13) 0.0241(11) 0.0087(11) -0.0010(12)
Re4 0.0322(16) 0.112(2) 0.0196(12) -0.0177(12) 0.0053(11) 0.0224(14)
Re5 0.0375(17) 0.0575(16) 0.104(2) -0.0525(15) 0.0310(15) -0.0222(12)
Re6 0.052(2) 0.094(2) 0.129(3) 0.084(2) 0.0529(19) 0.0410(16)
Mo1 0.0211(14) 0.0457(14) 0.0631(15) -0.0167(12) 0.0258(12) -0.0099(11)
Mo2 0.0387(18) 0.0576(16) 0.101(2) 0.0230(15) 0.0483(16) 0.0081(13)
Mo3 0.0282(15) 0.0826(17) 0.0264(13) 0.0241(11) 0.0087(11) -0.0010(12)
Mo4 0.0322(16) 0.112(2) 0.0196(12) -0.0177(12) 0.0053(11) 0.0224(14)
Mo5 0.0375(17) 0.0575(16) 0.104(2) -0.0525(15) 0.0310(15) -0.0222(12)
Mo6 0.052(2) 0.094(2) 0.129(3) 0.084(2) 0.0529(19) 0.0410(16)
Mn7 0.019(2) 0.035(2) 0.041(3) -0.005(3) 0.016(2) 0.006(3)
Mn8 0.026(4) 0.057(4) 0.058(4) -0.003(3) 0.013(3) -0.014(3)
Mn9 0.034(4) 0.033(3) 0.042(4) -0.004(3) 0.007(3) 0.011(3)
Mn10 0.034(5) 0.120(6) 0.069(5) 0.053(4) 0.012(4) 0.030(4)
Mn11 0.036(5) 0.071(4) 0.056(4) -0.020(3) 0.006(3) -0.003(3)
Mn12 0.040(5) 0.208(9) 0.028(4) -0.041(4) 0.023(4) -0.016(5)
Mn13 0.079(7) 0.249(12) 0.077(6) 0.096(7) 0.057(6) 0.087(7)
Mn14 0.040(5) 0.055(4) 0.154(7) -0.010(4) 0.055(5) 0.003(3)
Mn15 0.059(6) 0.053(5) 0.235(11) 0.051(6) 0.080(7) 0.007(4)

loop_
_atom_type_symbol
_atom_type_description
_atom_type_scat_dispersion_real
_atom_type_scat_dispersion_imag
_atom_type_scat_source
C C 0.0033 0.0016 'International Tables Vol C Tables 4.2.6.8 and 6.1.1.4'
H H 0.0000 0.0000 'International Tables Vol C Tables 4.2.6.8 and 6.1.1.4'
N N 0.0061 0.0033 'International Tables Vol C Tables 4.2.6.8 and 6.1.1.4'
O O 0.0106 0.0060 'International Tables Vol C Tables 4.2.6.8 and 6.1.1.4'
Mn Mn 0.3368 0.7283 'International Tables Vol C Tables 4.2.6.8 and 6.1.1.4'
Mo Mo -1.6832 0.6857 'International Tables Vol C Tables 4.2.6.8 and 6.1.1.4'
Re Re -1.0185 7.2310 'International Tables Vol C Tables 4.2.6.8 and 6.1.1.4'

loop_
_geom_angle_atom_site_label_1
_geom_angle_atom_site_label_2
_geom_angle_atom_site_label_3
_geom_angle
_geom_angle_site_symmetry_1
_geom_angle_site_symmetry_3
_geom_angle_publ_flag
C5 Re1 C1 74.7(14) . . ?
C5 Re1 C7 143.1(18) . . ?
C1 Re1 C7 138.1(17) . . ?
C5 Re1 C4 95.9(14) . . ?
C1 Re1 C4 73.1(13) . . ?
C7 Re1 C4 83.2(16) . . ?
C5 Re1 C6 71.7(15) . . ?
C1 Re1 C6 132.7(14) . . ?
C7 Re1 C6 72.0(17) . . ?
C4 Re1 C6 78.2(15) . . ?
C5 Re1 C3 84.8(14) . . ?
C1 Re1 C3 71.6(14) . . ?
C7 Re1 C3 117.5(17) . . ?
C4 Re1 C3 143.1(15) . . ?
C6 Re1 C3 135.5(16) . . ?
C5 Re1 C8 87.6(18) . . ?
C1 Re1 C8 137(2) . . ?
C7 Re1 C8 76(2) . . ?
C4 Re1 C8 149(2) . . ?
C6 Re1 C8 74(2) . . ?
C3 Re1 C8 68(2) . . ?
C5 Re1 C2 148.5(14) . . ?
C1 Re1 C2 73.9(13) . . ?
C7 Re1 C2 67.5(17) . . ?
C4 Re1 C2 77.5(13) . . ?
C6 Re1 C2 134.5(14) . . ?
C3 Re1 C2 82.9(14) . . ?
C8 Re1 C2 114.0(18) . . ?
C11 Re2 C9 75.7(14) . . ?
C11 Re2 C15 73.0(14) . . ?
C9 Re2 C15 75.9(14) . . ?
C11 Re2 C10 130.6(19) . . ?
C9 Re2 C10 123.1(19) . . ?
C15 Re2 C10 69.6(19) . . ?
C11 Re2 C14 136.2(17) . . ?
C9 Re2 C14 132.1(17) . . ?
C15 Re2 C14 137.9(18) . . ?
C10 Re2 C14 68(2) . . ?
C11 Re2 C16 69.4(16) . . ?
C9 Re2 C16 144.6(15) . . ?
C15 Re2 C16 88.1(14) . . ?
C10 Re2 C16 78(2) . . ?
C14 Re2 C16 80.1(18) . . ?
C11 Re2 C13 75.8(15) . . ?
C9 Re2 C13 76.8(16) . . ?
C15 Re2 C13 142.7(16) . . ?
C10 Re2 C13 148(2) . . ?
C14 Re2 C13 79.4(18) . . ?
C16 Re2 C13 99.8(15) . . ?
C11 Re2 C12 143.6(17) . . ?
C9 Re2 C12 68.0(16) . . ?
C15 Re2 C12 94.9(16) . . ?
C10 Re2 C12 71(2) . . ?
C14 Re2 C12 75.0(19) . . ?
C16 Re2 C12 145.9(18) . . ?
C13 Re2 C12 98.1(17) . . ?
C23 Re3 C19 79.3(17) . . ?
C23 Re3 C22 94.0(12) . . ?
C19 Re3 C22 145.4(16) . . ?
C23 Re3 C21 144.9(12) . . ?
C19 Re3 C21 76.7(15) . . ?
C22 Re3 C21 91.4(11) . . ?
C23 Re3 C20 75.2(13) . . ?
C19 Re3 C20 134.0(17) . . ?
C22 Re3 C20 74.7(12) . . ?
C21 Re3 C20 139.3(12) . . ?
C23 Re3 C17 141.1(18) . . ?
C19 Re3 C17 123(2) . . ?
C22 Re3 C17 83.3(18) . . ?
C21 Re3 C17 74.0(17) . . ?
C20 Re3 C17 66.6(18) . . ?
C23 Re3 C24 105(2) . . ?
C19 Re3 C24 71(2) . . ?
C22 Re3 C24 142(2) . . ?
C21 Re3 C24 91.4(19) . . ?
C20 Re3 C24 79(2) . . ?
C17 Re3 C24 62(2) . . ?
C23 Re3 C18 76.1(12) . . ?
C19 Re3 C18 72.5(17) . . ?
C22 Re3 C18 72.9(12) . . ?
C21 Re3 C18 72.5(11) . . ?
C20 Re3 C18 134.5(13) . . ?
C17 Re3 C18 137.9(17) . . ?
C24 Re3 C18 143(2) . . ?
C26 Re4 C25 72.2(16) . . ?
C26 Re4 C29 133.9(14) . . ?
C25 Re4 C29 119.6(19) . . ?
C26 Re4 C27 126.9(16) . . ?
C25 Re4 C27 145.7(19) . . ?
C29 Re4 C27 70.5(17) . . ?
C26 Re4 C28 76.3(12) . . ?
C25 Re4 C28 73.0(17) . . ?
C29 Re4 C28 67.2(14) . . ?
C27 Re4 C28 134.7(15) . . ?
C26 Re4 C31 70.7(15) . . ?
C25 Re4 C31 88.0(19) . . ?
C29 Re4 C31 145.8(16) . . ?
C27 Re4 C31 75.4(18) . . ?
C28 Re4 C31 145.7(15) . . ?
C26 Re4 C30 138.1(16) . . ?
C25 Re4 C30 74(2) . . ?
C29 Re4 C30 85.0(19) . . ?
C27 Re4 C30 74(2) . . ?
C28 Re4 C30 117(2) . . ?
C31 Re4 C30 84(2) . . ?
C26 Re4 C32 72.9(12) . . ?
C25 Re4 C32 143.5(16) . . ?
C29 Re4 C32 78.8(14) . . ?
C27 Re4 C32 67.8(15) . . ?
C28 Re4 C32 88.6(13) . . ?
C31 Re4 C32 90.5(16) . . ?
C30 Re4 C32 141.7(17) . . ?
C39 Re5 C34 73.8(16) . . ?
C39 Re5 C36 79.3(17) . . ?
C34 Re5 C36 74.8(14) . . ?
C39 Re5 C38 69.3(19) . . ?
C34 Re5 C38 143.0(18) . . ?
C36 Re5 C38 96.6(18) . . ?
C39 Re5 C33 137.4(18) . . ?
C34 Re5 C33 127.7(16) . . ?
C36 Re5 C33 73.9(17) . . ?
C38 Re5 C33 82(2) . . ?
C39 Re5 C40 126.2(18) . . ?
C34 Re5 C40 133.5(16) . . ?
C36 Re5 C40 143.0(18) . . ?
C38 Re5 C40 73.4(19) . . ?
C33 Re5 C40 69.5(19) . . ?
C39 Re5 C37 143.9(17) . . ?
C34 Re5 C37 70.5(15) . . ?
C36 Re5 C37 96.5(15) . . ?
C38 Re5 C37 146.3(18) . . ?
C33 Re5 C37 72.6(17) . . ?
C40 Re5 C37 77.6(17) . . ?
C39 Re5 C35 72.9(17) . . ?
C34 Re5 C35 74.8(14) . . ?
C36 Re5 C35 143.4(16) . . ?
C38 Re5 C35 95.4(19) . . ?
C33 Re5 C35 142.3(17) . . ?
C40 Re5 C35 73.6(17) . . ?
C37 Re5 C35 92.3(16) . . ?
C48 Re6 C41 78.1(15) . . ?
C48 Re6 C45 91.9(16) . . ?
C41 Re6 C45 72.5(15) . . ?
C48 Re6 C42 70(3) . . ?
C41 Re6 C42 129(2) . . ?
C45 Re6 C42 70(2) . . ?
C48 Re6 C43 141.7(16) . . ?
C41 Re6 C43 131.3(16) . . ?
C45 Re6 C43 78.4(16) . . ?
C42 Re6 C43 72(3) . . ?
C48 Re6 C47 102.3(19) . . ?
C41 Re6 C47 140.5(19) . . ?
C45 Re6 C47 145.9(19) . . ?
C42 Re6 C47 86(3) . . ?
C43 Re6 C47 71(2) . . ?
C48 Re6 C46 76.1(17) . . ?
C41 Re6 C46 73.7(16) . . ?
C45 Re6 C46 145.9(16) . . ?
C42 Re6 C46 131(3) . . ?
C43 Re6 C46 129.9(18) . . ?
C47 Re6 C46 68(2) . . ?
C48 Re6 C44 148.8(17) . . ?
C41 Re6 C44 74.4(16) . . ?
C45 Re6 C44 93.6(16) . . ?
C42 Re6 C44 140(3) . . ?
C43 Re6 C44 69.4(17) . . ?
C47 Re6 C44 90(2) . . ?
C46 Re6 C44 82.3(18) . . ?
N18 Mn7 N9 95.8(12) . . ?
N18 Mn7 N1 88.1(11) . . ?
N9 Mn7 N1 174.3(9) . . ?
N18 Mn7 N41 173.9(12) . . ?
N9 Mn7 N41 88.7(12) . . ?
N1 Mn7 N41 87.7(12) . . ?
N18 Mn7 N34 89.6(11) . . ?
N9 Mn7 N34 84.5(12) . . ?
N1 Mn7 N34 91.5(11) . . ?
N41 Mn7 N34 95.0(9) . . ?
N18 Mn7 N26 89.6(9) . . ?
N9 Mn7 N26 93.5(12) . . ?
N1 Mn7 N26 90.6(12) . . ?
N41 Mn7 N26 86.0(12) . . ?
N34 Mn7 N26 177.8(12) . . ?
O3 Mn8 N3 165.6(14) . . ?
O3 Mn8 O1 91.4(14) . . ?
N3 Mn8 O1 89.8(11) . . ?
O3 Mn8 N22 93.4(16) . . ?
N3 Mn8 N22 85.6(13) . . ?
O1 Mn8 N22 175.3(13) . . ?
O3 Mn8 O2 82.7(14) . . ?
N3 Mn8 O2 82.8(12) . . ?
O1 Mn8 O2 92.6(13) . . ?
N22 Mn8 O2 87.9(14) . . ?
O3 Mn8 N25 94.3(13) . . ?
N3 Mn8 N25 100.1(11) . . ?
O1 Mn8 N25 89.9(11) . . ?
N22 Mn8 N25 89.9(13) . . ?
O2 Mn8 N25 176.2(13) . . ?
O4 Mn9 O5 89.4(11) . . ?
O4 Mn9 N31 92.8(11) . . ?
O5 Mn9 N31 91.1(12) . . ?
O4 Mn9 N21 173.8(11) . . ?
O5 Mn9 N21 84.6(11) . . ?
N31 Mn9 N21 88.8(11) . . ?
O4 Mn9 O6 89.0(11) . . ?
O5 Mn9 O6 86.3(12) . . ?
N31 Mn9 O6 176.8(11) . . ?
N21 Mn9 O6 89.1(11) . . ?
O4 Mn9 N11 87.0(11) . . ?
O5 Mn9 N11 172.1(13) . . ?
N31 Mn9 N11 96.2(11) . . ?
N21 Mn9 N11 98.7(11) . . ?
O6 Mn9 N11 86.6(12) . . ?
O7 Mn10 O10 85.5(12) . . ?
O7 Mn10 N28 86.0(12) . . ?
O10 Mn10 N28 84.2(13) . . ?
O7 Mn10 N45 94.4(13) . . ?
O10 Mn10 N45 173.5(14) . . ?
N28 Mn10 N45 102.3(14) . . ?
O7 Mn10 O9 89.9(13) . . ?
O10 Mn10 O9 93.6(14) . . ?
N28 Mn10 O9 175.5(14) . . ?
N45 Mn10 O9 79.9(14) . . ?
O7 Mn10 N5 176.9(13) . . ?
O10 Mn10 N5 91.6(12) . . ?
N28 Mn10 N5 94.9(12) . . ?
N45 Mn10 N5 88.3(13) . . ?
O9 Mn10 N5 89.1(13) . . ?
N37 Mn11 O13 93.7(12) . . ?
N37 Mn11 O12 177.2(12) . . ?
O13 Mn11 O12 86.8(13) . . ?
N37 Mn11 N15 92.3(12) . . ?
O13 Mn11 N15 89.2(13) . . ?
O12 Mn11 N15 90.4(13) . . ?
N37 Mn11 N19 86.2(12) . . ?
O13 Mn11 N19 174.8(12) . . ?
O12 Mn11 N19 93.1(13) . . ?
N15 Mn11 N19 96.0(13) . . ?
N37 Mn11 O11 94.1(11) . . ?
O13 Mn11 O11 88.0(12) . . ?
O12 Mn11 O11 83.1(12) . . ?
N15 Mn11 O11 173.1(13) . . ?
N19 Mn11 O11 86.8(11) . . ?
N35 Mn12 O15 94.4(14) . . ?
N35 Mn12 N2 101.6(15) . . ?
O15 Mn12 N2 97.9(15) . . ?
N35 Mn12 O8 89.5(12) . . ?
O15 Mn12 O8 87.8(12) . . ?
N2 Mn12 O8 167.0(14) . . ?
N35 Mn12 O14 168.4(13) . . ?
O15 Mn12 O14 78.8(13) . . ?
N2 Mn12 O14 88.7(15) . . ?
O8 Mn12 O14 80.9(12) . . ?
N35 Mn12 N23 96.3(13) . . ?
O15 Mn12 N23 167.0(13) . . ?
N2 Mn12 N23 87.1(14) . . ?
O8 Mn12 N23 85.1(11) . . ?
O14 Mn12 N23 89.4(13) . . ?
N32 Mn13 N13 91.3(13) . . ?
N32 Mn13 O16 99.3(16) . . ?
N13 Mn13 O16 86.2(14) . . ?
N32 Mn13 O18 97.7(14) . . ?
N13 Mn13 O18 169.6(13) . . ?
O16 Mn13 O18 87.3(14) . . ?
N32 Mn13 O17 174.8(16) . . ?
N13 Mn13 O17 92.4(14) . . ?
O16 Mn13 O17 84.6(15) . . ?
O18 Mn13 O17 79.0(14) . . ?
N32 Mn13 N48 91.8(14) . . ?
N13 Mn13 N48 97.4(12) . . ?
O16 Mn13 N48 168.3(14) . . ?
O18 Mn13 N48 87.5(12) . . ?
O17 Mn13 N48 84.1(13) . . ?
N44 Mn14 N4 93.8(14) . . ?
N44 Mn14 O20 174.6(15) . . ?
N4 Mn14 O20 89.8(12) . . ?
N44 Mn14 O21 90.7(14) . . ?
N4 Mn14 O21 172.7(12) . . ?
O20 Mn14 O21 85.3(12) . . ?
N44 Mn14 O19 86.6(14) . . ?
N4 Mn14 O19 91.1(12) . . ?
O20 Mn14 O19 89.4(12) . . ?
O21 Mn14 O19 83.5(12) . . ?
N44 Mn14 N39 93.5(16) . . ?
N4 Mn14 N39 94.3(14) . . ?
O20 Mn14 N39 90.2(14) . . ?
O21 Mn14 N39 91.2(14) . . ?
O19 Mn14 N39 174.6(14) . . ?
N12 Mn15 O22 86.7(19) . . ?
N12 Mn15 N36 89.4(15) . . ?
O22 Mn15 N36 90.5(15) . . ?
N12 Mn15 O24 92.9(16) . . ?
O22 Mn15 O24 78.4(16) . . ?
N36 Mn15 O24 168.5(15) . . ?
N12 Mn15 N46 99.0(17) . . ?
O22 Mn15 N46 172.7(16) . . ?
N36 Mn15 N46 94.1(13) . . ?
O24 Mn15 N46 96.6(14) . . ?
N12 Mn15 O23 170.9(17) . . ?
O22 Mn15 O23 85.1(15) . . ?
N36 Mn15 O23 86.7(12) . . ?
O24 Mn15 O23 89.3(13) . . ?
N46 Mn15 O23 89.5(13) . . ?
N1 C1 Re1 178(3) . . ?
N2 C2 Re1 154(4) . . ?
N3 C3 Re1 172(3) . . ?
N4 C4 Re1 180(3) . . ?
N5 C5 Re1 165(3) . . ?
N6 C6 Re1 173(4) . . ?
N7 C7 Re1 168(5) . . ?
N8 C8 Re1 152(4) . . ?
N9 C9 Re2 171(3) . . ?
N10 C10 Re2 172(7) . . ?
N11 C11 Re2 176(4) . . ?
N12 C12 Re2 175(5) . . ?
N13 C13 Re2 161(4) . . ?
N14 C14 Re2 170(5) . . ?
N15 C15 Re2 169(3) . . ?
N16 C16 Re2 156(4) . . ?
N17 C17 Re3 168(6) . . ?
N18 C18 Re3 174(3) . . ?
N19 C19 Re3 175(4) . . ?
N20 C20 Re3 171(3) . . ?
N21 C21 Re3 177(2) . . ?
N22 C22 Re3 169(3) . . ?
N23 C23 Re3 176(3) . . ?
N24 C24 Re3 164(6) . . ?
N25 C25 Re4 171(4) . . ?
N26 C26 Re4 173(3) . . ?
N27 C27 Re4 169(4) . . ?
N28 C28 Re4 177(3) . . ?
N29 C29 Re4 175(4) . . ?
N30 C30 Re4 159(5) . . ?
N31 C31 Re4 167(4) . . ?
N32 C32 Re4 167(3) . . ?
N33 C33 Re5 166(4) . . ?
N34 C34 Re5 170(3) . . ?
N35 C35 Re5 169(4) . . ?
N36 C36 Re5 175(4) . . ?
N37 C37 Re5 175(3) . . ?
N38 C38 Re5 166(5) . . ?
N39 C39 Re5 167(4) . . ?
N40 C40 Re5 170(4) . . ?
N41 C41 Re6 173(3) . . ?
N42 C42 Re6 163(7) . . ?
N43 C43 Re6 161(5) . . ?
N44 C44 Re6 171(4) . . ?
N45 C45 Re6 176(4) . . ?
N46 C46 Re6 160(4) . . ?
N47 C47 Re6 169(6) . . ?
N48 C48 Re6 171(3) . . ?
C301 C201 O1 82(10) . . ?
C1 N1 Mn7 177(3) . . ?
C2 N2 Mn12 141(4) . . ?
C3 N3 Mn8 172(3) . . ?
C4 N4 Mn14 170(3) . . ?
C5 N5 Mn10 164(3) . . ?
C9 N9 Mn7 177(3) . . ?
C11 N11 Mn9 172(3) . . ?
C12 N12 Mn15 162(5) . . ?
C13 N13 Mn13 177(3) . . ?
C15 N15 Mn11 176(4) . . ?
C18 N18 Mn7 175(3) . . ?
C19 N19 Mn11 172(4) . . ?
C21 N21 Mn9 172(3) . . ?
C22 N22 Mn8 173(3) . . ?
C23 N23 Mn12 170(3) . . ?
C25 N25 Mn8 169(3) . . ?
C26 N26 Mn7 171(3) . . ?
C28 N28 Mn10 164(3) . . ?
C31 N31 Mn9 156(3) . . ?
C32 N32 Mn13 166(3) . . ?
C34 N34 Mn7 171(3) . . ?
C35 N35 Mn12 177(3) . . ?
C36 N36 Mn15 169(3) . . ?
C37 N37 Mn11 180(4) . . ?
C39 N39 Mn14 164(4) . . ?
C41 N41 Mn7 171(3) . . ?
C44 N44 Mn14 174(4) . . ?
C45 N45 Mn10 171(4) . . ?
C46 N46 Mn15 166(4) . . ?
C48 N48 Mn13 172(3) . . ?
C201 O1 C301 23(3) . . ?
C201 O1 Mn8 119(3) . . ?
C301 O1 Mn8 120(3) . . ?
C202 O2 Mn8 122(3) . . ?
C203 O3 Mn8 146(6) . . ?
C204 O4 Mn9 127(3) . . ?
C205 O5 Mn9 141(4) . . ?
C206 O6 Mn9 121(3) . . ?
C307 O7 Mn10 125(3) . . ?
C208 O8 Mn12 125(3) . . ?
C209 O9 Mn10 127(3) . . ?
C210 O10 Mn10 109(5) . . ?
C211 O11 Mn11 119(9) . . ?
C312 O12 Mn11 114(4) . . ?
C213 O13 Mn11 112(4) . . ?
C214 O14 Mn12 123(3) . . ?
C215 O15 Mn12 141(3) . . ?
C216 O16 Mn13 118(3) . . ?
C218 O18 Mn13 124(3) . . ?
C219 O19 Mn14 129(4) . . ?
C220 O20 Mn14 117(3) . . ?
C221 O21 Mn14 111(4) . . ?
C222 O22 Mn15 107(4) . . ?
C223 O23 Mn15 118(3) . . ?
C224 O24 Mn15 116(3) . . ?
C201 C301 O1 75(10) . . ?
C317 O17 C217 107(10) . . ?
C317 O17 Mn13 122(3) . . ?
C217 O17 Mn13 116(10) . . ?

loop_
_geom_bond_atom_site_label_1
_geom_bond_atom_site_label_2
_geom_bond_distance
_geom_bond_site_symmetry_2
_geom_bond_publ_flag
Re1 C5 2.05(3) . ?
Re1 C1 2.07(3) . ?
Re1 C7 2.114(17) . ?
Re1 C4 2.11(3) . ?
Re1 C6 2.125(15) . ?
Re1 C3 2.13(3) . ?
Re1 C8 2.162(19) . ?
Re1 C2 2.24(3) . ?
Re2 C11 2.06(3) . ?
Re2 C9 2.10(3) . ?
Re2 C15 2.12(3) . ?
Re2 C10 2.142(18) . ?
Re2 C14 2.152(17) . ?
Re2 C16 2.161(17) . ?
Re2 C13 2.18(3) . ?
Re2 C12 2.30(5) . ?
Re3 C23 2.03(3) . ?
Re3 C19 2.06(3) . ?
Re3 C22 2.06(3) . ?
Re3 C21 2.09(2) . ?
Re3 C20 2.110(15) . ?
Re3 C17 2.128(18) . ?
Re3 C24 2.146(18) . ?
Re3 C18 2.24(3) . ?
Re4 C26 1.93(2) . ?
Re4 C25 2.01(3) . ?
Re4 C29 2.119(16) . ?
Re4 C27 2.134(16) . ?
Re4 C28 2.14(3) . ?
Re4 C31 2.15(3) . ?
Re4 C30 2.146(18) . ?
Re4 C32 2.27(3) . ?
Re5 C39 1.97(4) . ?
Re5 C34 2.07(3) . ?
Re5 C36 2.09(3) . ?
Re5 C38 2.129(18) . ?
Re5 C33 2.135(17) . ?
Re5 C40 2.136(16) . ?
Re5 C37 2.17(3) . ?
Re5 C35 2.27(3) . ?
Re6 C48 1.99(3) . ?
Re6 C41 2.03(3) . ?
Re6 C45 2.08(3) . ?
Re6 C42 2.12(2) . ?
Re6 C43 2.142(17) . ?
Re6 C47 2.145(18) . ?
Re6 C46 2.18(4) . ?
Re6 C44 2.20(4) . ?
Mn7 N18 2.05(2) . ?
Mn7 N9 2.15(4) . ?
Mn7 N1 2.20(3) . ?
Mn7 N41 2.21(3) . ?
Mn7 N34 2.26(3) . ?
Mn7 N26 2.35(3) . ?
Mn8 O3 2.14(5) . ?
Mn8 N3 2.19(3) . ?
Mn8 O1 2.20(3) . ?
Mn8 N22 2.21(3) . ?
Mn8 O2 2.25(4) . ?
Mn8 N25 2.34(3) . ?
Mn9 O4 2.16(3) . ?
Mn9 O5 2.17(3) . ?
Mn9 N31 2.20(3) . ?
Mn9 N21 2.21(2) . ?
Mn9 O6 2.22(3) . ?
Mn9 N11 2.24(3) . ?
Mn10 O7 2.15(3) . ?
Mn10 O10 2.18(4) . ?
Mn10 N28 2.21(3) . ?
Mn10 N45 2.25(4) . ?
Mn10 O9 2.26(4) . ?
Mn10 N5 2.26(3) . ?
Mn11 N37 2.13(3) . ?
Mn11 O13 2.15(3) . ?
Mn11 O12 2.16(4) . ?
Mn11 N15 2.19(3) . ?
Mn11 N19 2.23(3) . ?
Mn11 O11 2.34(3) . ?
Mn12 N35 1.94(3) . ?
Mn12 O15 2.07(3) . ?
Mn12 N2 2.21(4) . ?
Mn12 O8 2.24(3) . ?
Mn12 O14 2.27(4) . ?
Mn12 N23 2.35(3) . ?
Mn13 N32 2.08(3) . ?
Mn13 N13 2.13(3) . ?
Mn13 O16 2.14(4) . ?
Mn13 O18 2.19(3) . ?
Mn13 O17 2.23(4) . ?
Mn13 N48 2.38(3) . ?
Mn14 N44 2.10(4) . ?
Mn14 N4 2.14(3) . ?
Mn14 O20 2.18(3) . ?
Mn14 O21 2.18(3) . ?
Mn14 O19 2.20(3) . ?
Mn14 N39 2.31(4) . ?
Mn15 N12 2.06(5) . ?
Mn15 O22 2.13(5) . ?
Mn15 N36 2.16(3) . ?
Mn15 O24 2.16(4) . ?
Mn15 N46 2.20(4) . ?
Mn15 O23 2.21(3) . ?
C1 N1 1.173(10) . ?
C2 N2 1.170(10) . ?
C3 N3 1.168(10) . ?
C4 N4 1.173(10) . ?
C5 N5 1.167(10) . ?
C6 N6 1.176(10) . ?
C7 N7 1.174(10) . ?
C8 N8 1.177(10) . ?
C9 N9 1.170(10) . ?
C10 N10 1.173(10) . ?
C11 N11 1.167(10) . ?
C12 N12 1.178(10) . ?
C13 N13 1.169(10) . ?
C14 N14 1.175(10) . ?
C15 N15 1.166(10) . ?
C16 N16 1.178(10) . ?
C17 N17 1.173(10) . ?
C18 N18 1.166(10) . ?
C19 N19 1.172(10) . ?
C20 N20 1.171(10) . ?
C21 N21 1.169(10) . ?
C22 N22 1.171(10) . ?
C23 N23 1.170(10) . ?
C24 N24 1.175(10) . ?
C25 N25 1.176(10) . ?
C26 N26 1.169(10) . ?
C27 N27 1.172(10) . ?
C28 N28 1.166(10) . ?
C29 N29 1.174(10) . ?
C30 N30 1.183(10) . ?
C31 N31 1.170(10) . ?
C32 N32 1.172(10) . ?
C33 N33 1.174(10) . ?
C34 N34 1.170(10) . ?
C35 N35 1.175(10) . ?
C36 N36 1.166(10) . ?
C37 N37 1.172(10) . ?
C38 N38 1.171(10) . ?
C39 N39 1.183(10) . ?
C40 N40 1.170(10) . ?
C41 N41 1.172(10) . ?
C42 N42 1.18(4) . ?
C43 N43 1.177(10) . ?
C44 N44 1.176(10) . ?
C45 N45 1.167(10) . ?
C46 N46 1.175(10) . ?
C47 N47 1.173(10) . ?
C48 N48 1.174(10) . ?
C201 C301 0.68(9) . ?
C201 O1 1.68(7) . ?
C202 O2 1.55(8) . ?
C203 O3 1.40(11) . ?
C204 O4 1.44(5) . ?
C205 O5 1.18(5) . ?
C206 O6 1.50(6) . ?
C208 O8 1.41(5) . ?
C209 O9 1.42(6) . ?
C210 O10 1.56(10) . ?
C211 O11 1.41(3) . ?
C213 O13 1.43(3) . ?
C214 O14 1.37(7) . ?
C215 O15 1.51(6) . ?
C216 O16 1.22(5) . ?
C218 O18 1.58(7) . ?
C219 O19 1.41(8) . ?
C220 O20 1.47(6) . ?
C221 O21 1.44(10) . ?
C222 O22 1.42(7) . ?
C223 O23 1.45(3) . ?
C224 O24 1.43(6) . ?
C803 O803 1.24(8) . ?
O1 C301 1.72(9) . ?
O7 C307 1.41(3) . ?
O12 C312 1.42(3) . ?
C217 O17 1.41(2) . ?
O17 C317 1.400(11) . ?
